data_4069293
loop_
_publ_author_name
'Carri\'on, M. Carmen'
'Sep\'ulveda, Francisco'
'Jal\'on, F\'elix A.'
'Manzano, Blanca R.'
'Rodr\'iguez, Ana M.'

_publ_section_title
;
 Base-Free Transfer Hydrogenation of Ketones Using Arene Ruthenium(II)
 Complexes
;
_journal_issue 13
_journal_name_full Organometallics
_journal_page_first 3822
_journal_paper_doi 10.1021/om9001268
_journal_volume 28
_journal_year 2009
_chemical_formula_sum 'C49 H49 B Cl2 N4 O Ru'
_chemical_formula_weight 892.70
_chemical_name_systematic
;
 ?
;
_space_group_IT_number 14
_symmetry_cell_setting monoclinic
_symmetry_space_group_name_Hall '-P 2ybc'
_symmetry_space_group_name_H-M 'P 1 21/c 1'
_atom_sites_solution_hydrogens geom
_atom_sites_solution_primary direct
_atom_sites_solution_secondary difmap
_audit_creation_method SHELXL-97
_cell_angle_alpha 90.00
_cell_angle_beta 93.8760(10)
_cell_angle_gamma 90.00
_cell_formula_units_Z 4
_cell_length_a 12.0756(10)
_cell_length_b 14.3033(11)
_cell_length_c 24.6336(19)
_cell_measurement_temperature 180(2)
_cell_volume 4245.0(6)
_computing_cell_refinement 'Bruker SAINT'
_computing_data_collection 'Bruker APEX'
_computing_data_reduction 'Bruker SAINT, SADABS, XPREP'
_computing_molecular_graphics 'Bruker SHELXTL'
_computing_publication_material 'Bruker SHELXTL'
_computing_structure_refinement 'SHELXL-97 (Sheldrick, 1997)'
_computing_structure_solution 'SHELXS-97 (Sheldrick, 1990)'
_diffrn_ambient_temperature 180(2)
_diffrn_measured_fraction_theta_full 0.975
_diffrn_measured_fraction_theta_max 0.975
_diffrn_measurement_device_type 'CCD area detector'
_diffrn_measurement_method 'omega scans'
_diffrn_radiation_monochromator graphite
_diffrn_radiation_source 'fine-focus sealed tube'
_diffrn_radiation_type MoK\a
_diffrn_radiation_wavelength 0.71073
_diffrn_reflns_av_R_equivalents 0.0778
_diffrn_reflns_av_sigmaI/netI 0.1017
_diffrn_reflns_limit_h_max 16
_diffrn_reflns_limit_h_min -15
_diffrn_reflns_limit_k_max 18
_diffrn_reflns_limit_k_min -18
_diffrn_reflns_limit_l_max 32
_diffrn_reflns_limit_l_min -32
_diffrn_reflns_number 32582
_diffrn_reflns_theta_full 28.29
_diffrn_reflns_theta_max 28.29
_diffrn_reflns_theta_min 2.18
_exptl_absorpt_coefficient_mu 0.538
_exptl_absorpt_correction_T_max 0.8954
_exptl_absorpt_correction_T_min 0.7673
_exptl_absorpt_correction_type multi-scan
_exptl_absorpt_process_details SADABS
_exptl_crystal_colour orange
_exptl_crystal_density_diffrn 1.397
_exptl_crystal_density_method 'not measured'
_exptl_crystal_description prism
_exptl_crystal_F_000 1848
_exptl_crystal_size_max 0.52
_exptl_crystal_size_mid 0.28
_exptl_crystal_size_min 0.21
_refine_diff_density_max 1.217
_refine_diff_density_min -1.181
_refine_diff_density_rms 0.080
_refine_ls_extinction_method none
_refine_ls_goodness_of_fit_ref 0.899
_refine_ls_hydrogen_treatment constr
_refine_ls_matrix_type full
_refine_ls_number_parameters 526
_refine_ls_number_reflns 10273
_refine_ls_number_restraints 0
_refine_ls_restrained_S_all 0.899
_refine_ls_R_factor_all 0.0809
_refine_ls_R_factor_gt 0.0506
_refine_ls_shift/su_max 0.001
_refine_ls_shift/su_mean 0.000
_refine_ls_structure_factor_coef Fsqd
_refine_ls_weighting_details 'calc w=1/[\s^2^(Fo^2^)+(0.0422P)^2^+0.0000P] where P=(Fo^2^+2Fc^2^)/3'
_refine_ls_weighting_scheme calc
_refine_ls_wR_factor_gt 0.1048
_refine_ls_wR_factor_ref 0.1140
_reflns_number_gt 6469
_reflns_number_total 10273
_reflns_threshold_expression >2sigma(I)
_cod_data_source_file om9001268_si_001.cif
_cod_data_source_block 4c
_cod_original_sg_symbol_H-M P21/c
_cod_database_code 4069293

loop_
_symmetry_equiv_pos_as_xyz
'x, y, z'
'-x, y+1/2, -z+1/2'
'-x, -y, -z'
'x, -y-1/2, z-1/2'

loop_
_atom_site_label
_atom_site_type_symbol
_atom_site_fract_x
_atom_site_fract_y
_atom_site_fract_z
_atom_site_U_iso_or_equiv
_atom_site_adp_type
_atom_site_occupancy
_atom_site_symmetry_multiplicity
_atom_site_calc_flag
_atom_site_refinement_flags
Ru1 Ru -0.194977(19) -0.04056(2) 0.327959(10) 0.02898(9) Uani 1 1 d .
O1 O -0.16282(16) -0.14590(16) 0.38342(9) 0.0380(6) Uani 1 1 d .
N1 N -0.0469(2) -0.07672(18) 0.29249(10) 0.0300(6) Uani 1 1 d .
N2 N 0.0540(2) -0.05911(18) 0.31850(11) 0.0317(6) Uani 1 1 d .
N3 N 0.0093(2) 0.01190(18) 0.40133(10) 0.0295(6) Uani 1 1 d .
N4 N -0.0956(2) 0.03720(19) 0.38433(10) 0.0331(6) Uani 1 1 d .
C1 C 0.1346(3) -0.0669(2) 0.28353(15) 0.0397(9) Uani 1 1 d .
H1 H 0.2119 -0.0590 0.2922 0.048 Uiso 1 1 calc R
C2 C 0.0864(3) -0.0881(2) 0.23407(15) 0.0423(9) Uani 1 1 d .
H2 H 0.1221 -0.0970 0.2013 0.051 Uiso 1 1 calc R
C3 C -0.0261(3) -0.0940(2) 0.24108(13) 0.0337(8) Uani 1 1 d .
H3 H -0.0811 -0.1084 0.2129 0.040 Uiso 1 1 calc R
C4 C -0.1207(3) 0.1056(2) 0.41802(13) 0.0373(8) Uani 1 1 d .
H4 H -0.1896 0.1379 0.4160 0.045 Uiso 1 1 calc R
C5 C -0.0354(3) 0.1238(2) 0.45586(13) 0.0371(8) Uani 1 1 d .
H5 H -0.0337 0.1694 0.4840 0.045 Uiso 1 1 calc R
C6 C 0.0461(3) 0.0633(2) 0.44476(13) 0.0358(8) Uani 1 1 d .
H6 H 0.1166 0.0580 0.4641 0.043 Uiso 1 1 calc R
C7 C 0.0675(2) -0.0655(2) 0.37784(13) 0.0319(8) Uani 1 1 d .
H7 H 0.1483 -0.0560 0.3881 0.038 Uiso 1 1 calc R
C8 C 0.0382(2) -0.1600(2) 0.39869(12) 0.0296(7) Uani 1 1 d .
C9 C -0.0723(3) -0.1913(2) 0.40115(12) 0.0311(7) Uani 1 1 d .
C10 C -0.0865(3) -0.2780(2) 0.42610(13) 0.0390(8) Uani 1 1 d .
H10 H -0.1597 -0.3008 0.4290 0.047 Uiso 1 1 calc R
C11 C 0.0015(3) -0.3314(2) 0.44656(14) 0.0451(9) Uani 1 1 d .
H11 H -0.0121 -0.3894 0.4637 0.054 Uiso 1 1 calc R
C12 C 0.1098(3) -0.3012(3) 0.44231(14) 0.0441(9) Uani 1 1 d .
H12 H 0.1708 -0.3388 0.4554 0.053 Uiso 1 1 calc R
C13 C 0.1266(3) -0.2163(2) 0.41896(13) 0.0356(8) Uani 1 1 d .
H13 H 0.2005 -0.1947 0.4163 0.043 Uiso 1 1 calc R
C14 C -0.2722(3) 0.0693(3) 0.27342(15) 0.0444(9) Uani 1 1 d .
C15 C -0.2723(3) -0.0134(3) 0.24731(16) 0.0534(11) Uani 1 1 d .
H15 H -0.2408 -0.0157 0.2130 0.064 Uiso 1 1 calc R
C16 C -0.3156(3) -0.0957(3) 0.26735(17) 0.0546(12) Uani 1 1 d .
H16 H -0.3134 -0.1517 0.2467 0.066 Uiso 1 1 calc R
C17 C -0.3649(3) -0.0963(3) 0.32042(18) 0.0505(11) Uani 1 1 d .
C18 C -0.3637(2) -0.0081(2) 0.34818(13) 0.0306(7) Uani 1 1 d .
H18 H -0.3933 -0.0027 0.3828 0.037 Uiso 1 1 calc R
C19 C -0.3182(2) 0.0700(2) 0.32347(13) 0.0337(8) Uani 1 1 d .
H19 H -0.3190 0.1277 0.3425 0.040 Uiso 1 1 calc R
C20 C -0.4059(3) -0.1814(3) 0.3465(2) 0.0809(16) Uani 1 1 d .
H20A H -0.4018 -0.1728 0.3861 0.121 Uiso 1 1 calc R
H20B H -0.3600 -0.2349 0.3375 0.121 Uiso 1 1 calc R
H20C H -0.4831 -0.1929 0.3334 0.121 Uiso 1 1 calc R
C21 C -0.2228(3) 0.1583(3) 0.24927(17) 0.0627(12) Uani 1 1 d .
H21 H -0.2192 0.2061 0.2789 0.075 Uiso 1 1 calc R
C22 C -0.3101(3) 0.1937(4) 0.20523(17) 0.0760(15) Uani 1 1 d .
H22A H -0.2808 0.2484 0.1870 0.114 Uiso 1 1 calc R
H22B H -0.3781 0.2111 0.2223 0.114 Uiso 1 1 calc R
H22C H -0.3267 0.1441 0.1785 0.114 Uiso 1 1 calc R
B1 B 0.3480(3) 0.2026(3) 0.36211(14) 0.0281(8) Uani 1 1 d .
C23 C -0.1131(3) 0.1502(3) 0.2317(2) 0.0774(15) Uani 1 1 d .
H23A H -0.0623 0.1313 0.2625 0.116 Uiso 1 1 calc R
H23B H -0.0895 0.2106 0.2177 0.116 Uiso 1 1 calc R
H23C H -0.1121 0.1031 0.2029 0.116 Uiso 1 1 calc R
C24 C 0.3181(2) 0.1622(2) 0.29973(12) 0.0289(7) Uani 1 1 d .
C25 C 0.2170(2) 0.1774(2) 0.26935(13) 0.0323(8) Uani 1 1 d .
H25 H 0.1613 0.2132 0.2852 0.039 Uiso 1 1 calc R
C26 C 0.1949(3) 0.1424(3) 0.21729(14) 0.0410(9) Uani 1 1 d .
H26 H 0.1255 0.1549 0.1982 0.049 Uiso 1 1 calc R
C27 C 0.2730(3) 0.0897(3) 0.19311(15) 0.0470(10) Uani 1 1 d .
H27 H 0.2578 0.0653 0.1575 0.056 Uiso 1 1 calc R
C28 C 0.3734(3) 0.0728(3) 0.22107(15) 0.0458(9) Uani 1 1 d .
H28 H 0.4276 0.0359 0.2049 0.055 Uiso 1 1 calc R
C29 C 0.3958(3) 0.1093(2) 0.27272(13) 0.0385(8) Uani 1 1 d .
H29 H 0.4667 0.0982 0.2907 0.046 Uiso 1 1 calc R
C30 C 0.2632(2) 0.2866(2) 0.37612(12) 0.0305(7) Uani 1 1 d .
C31 C 0.2932(3) 0.3810(2) 0.38197(13) 0.0363(8) Uani 1 1 d .
H31 H 0.3680 0.3984 0.3775 0.044 Uiso 1 1 calc R
C32 C 0.2178(3) 0.4499(3) 0.39401(14) 0.0474(10) Uani 1 1 d .
H32 H 0.2417 0.5131 0.3973 0.057 Uiso 1 1 calc R
C33 C 0.1089(3) 0.4279(3) 0.40131(14) 0.0485(10) Uani 1 1 d .
H33 H 0.0575 0.4752 0.4097 0.058 Uiso 1 1 calc R
C34 C 0.0760(3) 0.3367(3) 0.39628(14) 0.0460(10) Uani 1 1 d .
H34 H 0.0011 0.3204 0.4012 0.055 Uiso 1 1 calc R
C35 C 0.1513(3) 0.2676(2) 0.38395(13) 0.0367(8) Uani 1 1 d .
H35 H 0.1259 0.2049 0.3807 0.044 Uiso 1 1 calc R
C36 C 0.4765(2) 0.2418(2) 0.36757(13) 0.0300(7) Uani 1 1 d .
C37 C 0.5250(3) 0.2883(2) 0.32508(15) 0.0393(9) Uani 1 1 d .
H37 H 0.4836 0.2934 0.2910 0.047 Uiso 1 1 calc R
C38 C 0.6303(3) 0.3273(2) 0.33022(16) 0.0448(9) Uani 1 1 d .
H38 H 0.6589 0.3587 0.3002 0.054 Uiso 1 1 calc R
C39 C 0.6936(3) 0.3207(3) 0.37859(17) 0.0485(10) Uani 1 1 d .
H39 H 0.7660 0.3471 0.3822 0.058 Uiso 1 1 calc R
C40 C 0.6504(3) 0.2752(3) 0.42201(15) 0.0427(9) Uani 1 1 d .
H40 H 0.6930 0.2703 0.4557 0.051 Uiso 1 1 calc R
C41 C 0.5441(2) 0.2364(2) 0.41627(13) 0.0337(8) Uani 1 1 d .
H41 H 0.5162 0.2052 0.4465 0.040 Uiso 1 1 calc R
C42 C 0.3391(2) 0.1177(2) 0.40685(13) 0.0295(7) Uani 1 1 d .
C43 C 0.3153(2) 0.1368(3) 0.46074(13) 0.0362(8) Uani 1 1 d .
H43 H 0.2971 0.1992 0.4700 0.043 Uiso 1 1 calc R
C44 C 0.3169(3) 0.0695(3) 0.50096(15) 0.0461(10) Uani 1 1 d .
H44 H 0.2993 0.0863 0.5367 0.055 Uiso 1 1 calc R
C45 C 0.3435(3) -0.0210(3) 0.48979(17) 0.0532(12) Uani 1 1 d .
H45 H 0.3451 -0.0673 0.5175 0.064 Uiso 1 1 calc R
C46 C 0.3681(3) -0.0438(3) 0.43756(17) 0.0476(10) Uani 1 1 d .
H46 H 0.3873 -0.1063 0.4292 0.057 Uiso 1 1 calc R
C47 C 0.3648(2) 0.0242(2) 0.39707(14) 0.0354(8) Uani 1 1 d .
H47 H 0.3808 0.0063 0.3613 0.042 Uiso 1 1 calc R
C51 C 0.4131(6) 0.3785(5) 0.5401(3) 0.149(3) Uani 1 1 d .
H51A H 0.4002 0.3697 0.5003 0.178 Uiso 1 1 calc R
H51B H 0.3653 0.3337 0.5582 0.178 Uiso 1 1 calc R
C52 C 0.3830(6) 0.4703(5) 0.5536(3) 0.142(3) Uani 1 1 d .
H52A H 0.4271 0.5155 0.5336 0.170 Uiso 1 1 calc R
H52B H 0.3995 0.4807 0.5931 0.170 Uiso 1 1 calc R
Cl1 Cl 0.23699(15) 0.48944(11) 0.53651(5) 0.1075(5) Uani 1 1 d .
Cl2 Cl 0.55371(15) 0.35425(15) 0.55962(6) 0.1303(7) Uani 1 1 d .

loop_
_atom_site_aniso_label
_atom_site_aniso_U_11
_atom_site_aniso_U_22
_atom_site_aniso_U_33
_atom_site_aniso_U_23
_atom_site_aniso_U_13
_atom_site_aniso_U_12
Ru1 0.02347(13) 0.03874(18) 0.02389(14) -0.00732(12) -0.00452(10) 0.00619(12)
O1 0.0262(11) 0.0488(16) 0.0384(13) 0.0061(12) -0.0029(10) -0.0001(11)
N1 0.0298(14) 0.0329(16) 0.0270(14) -0.0001(12) -0.0002(12) 0.0035(12)
N2 0.0253(13) 0.0373(18) 0.0323(15) 0.0024(13) -0.0004(12) 0.0025(12)
N3 0.0269(13) 0.0296(16) 0.0307(15) -0.0004(12) -0.0066(11) 0.0011(12)
N4 0.0280(13) 0.0403(18) 0.0299(15) -0.0035(13) -0.0059(11) 0.0084(13)
C1 0.0283(17) 0.043(2) 0.049(2) 0.0059(18) 0.0106(16) 0.0028(15)
C2 0.045(2) 0.045(2) 0.039(2) -0.0013(18) 0.0169(17) 0.0055(18)
C3 0.0421(19) 0.030(2) 0.0297(18) -0.0040(15) 0.0032(15) 0.0045(15)
C4 0.044(2) 0.038(2) 0.0299(18) -0.0063(16) -0.0020(15) 0.0079(17)
C5 0.052(2) 0.032(2) 0.0254(17) -0.0047(15) -0.0051(16) -0.0068(17)
C6 0.0424(19) 0.033(2) 0.0298(18) 0.0003(15) -0.0139(15) -0.0130(16)
C7 0.0219(15) 0.038(2) 0.0343(19) 0.0010(15) -0.0065(14) 0.0045(14)
C8 0.0317(17) 0.0302(19) 0.0256(17) -0.0021(14) -0.0065(14) 0.0032(14)
C9 0.0348(17) 0.035(2) 0.0232(16) -0.0051(15) -0.0011(14) -0.0028(15)
C10 0.042(2) 0.037(2) 0.037(2) -0.0022(17) -0.0033(16) -0.0061(17)
C11 0.072(3) 0.026(2) 0.037(2) -0.0030(16) 0.0002(19) 0.0010(19)
C12 0.051(2) 0.038(2) 0.042(2) -0.0044(18) -0.0053(18) 0.0152(19)
C13 0.0351(18) 0.036(2) 0.0351(19) -0.0069(16) -0.0040(15) 0.0070(16)
C14 0.0327(19) 0.057(3) 0.042(2) 0.004(2) -0.0047(17) 0.0120(18)
C15 0.039(2) 0.077(3) 0.043(2) 0.005(2) -0.0125(18) 0.006(2)
C16 0.0334(19) 0.062(3) 0.064(3) -0.048(2) -0.0297(19) 0.0161(19)
C17 0.0255(18) 0.035(2) 0.087(3) 0.002(2) -0.0251(19) -0.0023(16)
C18 0.0186(15) 0.041(2) 0.0320(18) 0.0039(16) -0.0027(13) 0.0033(14)
C19 0.0254(16) 0.042(2) 0.0329(19) 0.0013(16) -0.0046(14) 0.0063(15)
C20 0.046(2) 0.049(3) 0.143(5) 0.020(3) -0.021(3) -0.013(2)
C21 0.058(3) 0.074(3) 0.057(3) 0.029(2) 0.011(2) 0.007(2)
C22 0.062(3) 0.109(4) 0.057(3) 0.042(3) 0.001(2) 0.021(3)
B1 0.0295(18) 0.027(2) 0.0279(19) 0.0050(16) -0.0019(15) 0.0017(16)
C23 0.060(3) 0.047(3) 0.123(4) 0.022(3) -0.006(3) -0.005(2)
C24 0.0289(16) 0.0297(19) 0.0284(17) 0.0071(14) 0.0036(14) 0.0014(14)
C25 0.0296(17) 0.032(2) 0.0344(19) 0.0041(15) -0.0011(14) 0.0010(14)
C26 0.0360(19) 0.047(2) 0.039(2) 0.0060(18) -0.0071(16) -0.0035(17)
C27 0.048(2) 0.061(3) 0.032(2) -0.0073(19) 0.0012(17) -0.010(2)
C28 0.044(2) 0.052(3) 0.042(2) -0.0071(19) 0.0073(18) 0.0060(18)
C29 0.0356(18) 0.045(2) 0.034(2) 0.0034(17) -0.0006(15) 0.0044(16)
C30 0.0355(17) 0.033(2) 0.0232(16) 0.0070(14) 0.0004(14) 0.0046(15)
C31 0.047(2) 0.034(2) 0.0277(18) 0.0015(15) 0.0027(15) 0.0045(17)
C32 0.079(3) 0.032(2) 0.0311(19) -0.0001(17) 0.0031(19) 0.010(2)
C33 0.065(3) 0.047(3) 0.035(2) 0.0012(18) 0.0102(19) 0.023(2)
C34 0.044(2) 0.059(3) 0.035(2) 0.0110(19) 0.0110(17) 0.0137(19)
C35 0.0404(19) 0.033(2) 0.037(2) 0.0069(16) 0.0066(16) 0.0076(16)
C36 0.0305(16) 0.0233(18) 0.0356(19) 0.0017(14) -0.0015(14) 0.0025(14)
C37 0.0319(18) 0.037(2) 0.049(2) 0.0128(17) 0.0020(16) 0.0034(16)
C38 0.037(2) 0.037(2) 0.061(3) 0.0122(19) 0.0115(19) 0.0002(17)
C39 0.0343(19) 0.040(2) 0.072(3) -0.012(2) 0.008(2) -0.0084(17)
C40 0.0347(18) 0.043(2) 0.049(2) -0.0133(18) -0.0061(17) -0.0011(17)
C41 0.0332(17) 0.033(2) 0.0346(19) -0.0050(15) 0.0006(15) -0.0003(15)
C42 0.0226(15) 0.033(2) 0.0320(18) 0.0056(15) -0.0070(13) -0.0008(14)
C43 0.0333(18) 0.040(2) 0.0346(19) 0.0086(16) -0.0048(15) 0.0006(16)
C44 0.0328(19) 0.066(3) 0.038(2) 0.020(2) -0.0053(16) 0.0000(18)
C45 0.0325(19) 0.069(3) 0.057(3) 0.040(2) -0.0048(18) -0.0047(19)
C46 0.0307(18) 0.032(2) 0.078(3) 0.020(2) -0.0103(18) -0.0010(16)
C47 0.0250(16) 0.038(2) 0.042(2) 0.0053(17) -0.0045(14) -0.0038(15)
C51 0.217(9) 0.092(5) 0.138(6) 0.007(5) 0.025(6) -0.064(6)
C52 0.179(7) 0.131(6) 0.128(6) -0.061(5) 0.097(5) -0.097(5)
Cl1 0.1728(16) 0.0816(10) 0.0637(8) 0.0113(7) -0.0239(9) -0.0481(10)
Cl2 0.1239(13) 0.194(2) 0.0746(10) -0.0075(11) 0.0170(9) -0.0685(13)

loop_
_atom_type_symbol
_atom_type_description
_atom_type_scat_dispersion_real
_atom_type_scat_dispersion_imag
_atom_type_scat_source
C C 0.0033 0.0016 'International Tables Vol C Tables 4.2.6.8 and 6.1.1.4'
H H 0.0000 0.0000 'International Tables Vol C Tables 4.2.6.8 and 6.1.1.4'
N N 0.0061 0.0033 'International Tables Vol C Tables 4.2.6.8 and 6.1.1.4'
O O 0.0106 0.0060 'International Tables Vol C Tables 4.2.6.8 and 6.1.1.4'
Cl Cl 0.1484 0.1585 'International Tables Vol C Tables 4.2.6.8 and 6.1.1.4'
Ru Ru -1.2594 0.8363 'International Tables Vol C Tables 4.2.6.8 and 6.1.1.4'
B B 0.0013 0.0007 'International Tables Vol C Tables 4.2.6.8 and 6.1.1.4'

loop_
_geom_angle_atom_site_label_1
_geom_angle_atom_site_label_2
_geom_angle_atom_site_label_3
_geom_angle
O1 Ru1 N4 82.78(10)
O1 Ru1 N1 88.17(9)
N4 Ru1 N1 86.61(10)
O1 Ru1 C16 106.25(15)
N4 Ru1 C16 168.79(13)
N1 Ru1 C16 100.08(12)
O1 Ru1 C19 131.84(10)
N4 Ru1 C19 90.42(11)
N1 Ru1 C19 139.15(11)
C16 Ru1 C19 78.63(13)
O1 Ru1 C15 142.20(14)
N4 Ru1 C15 134.69(15)
N1 Ru1 C15 89.37(12)
C16 Ru1 C15 37.48(15)
C19 Ru1 C15 64.65(14)
O1 Ru1 C18 98.16(10)
N4 Ru1 C18 103.77(11)
N1 Ru1 C18 168.39(11)
C16 Ru1 C18 68.85(13)
C19 Ru1 C18 37.59(11)
C15 Ru1 C18 79.65(13)
O1 Ru1 C17 85.61(12)
N4 Ru1 C17 137.67(14)
N1 Ru1 C17 133.60(14)
C16 Ru1 C17 39.46(15)
C19 Ru1 C17 68.07(13)
C15 Ru1 C17 69.30(15)
C18 Ru1 C17 38.27(13)
O1 Ru1 C14 166.02(11)
N4 Ru1 C14 102.88(13)
N1 Ru1 C14 104.79(11)
C16 Ru1 C14 66.83(15)
C19 Ru1 C14 36.70(12)
C15 Ru1 C14 35.57(14)
C18 Ru1 C14 68.17(12)
C17 Ru1 C14 81.64(14)
C9 O1 Ru1 134.13(19)
C3 N1 N2 105.1(2)
C3 N1 Ru1 131.3(2)
N2 N1 Ru1 121.15(19)
C1 N2 N1 110.3(3)
C1 N2 C7 126.7(3)
N1 N2 C7 119.6(2)
C6 N3 N4 110.5(3)
C6 N3 C7 126.1(3)
N4 N3 C7 123.2(2)
C4 N4 N3 104.6(2)
C4 N4 Ru1 131.3(2)
N3 N4 Ru1 123.0(2)
N2 C1 C2 108.0(3)
C1 C2 C3 105.6(3)
N1 C3 C2 111.0(3)
N4 C4 C5 111.8(3)
C6 C5 C4 105.4(3)
N3 C6 C5 107.7(3)
N3 C7 N2 109.0(2)
N3 C7 C8 114.8(3)
N2 C7 C8 112.7(3)
C13 C8 C9 120.1(3)
C13 C8 C7 116.6(3)
C9 C8 C7 123.2(3)
O1 C9 C10 117.2(3)
O1 C9 C8 126.4(3)
C10 C9 C8 116.3(3)
C11 C10 C9 122.6(3)
C10 C11 C12 120.5(3)
C13 C12 C11 118.5(3)
C12 C13 C8 122.0(3)
C15 C14 C19 116.4(4)
C15 C14 C21 121.9(4)
C19 C14 C21 121.8(4)
C15 C14 Ru1 69.9(2)
C19 C14 Ru1 69.3(2)
C21 C14 Ru1 131.1(2)
C14 C15 C16 124.2(4)
C14 C15 Ru1 74.6(2)
C16 C15 Ru1 70.9(2)
C15 C16 C17 120.2(3)
C15 C16 Ru1 71.6(2)
C17 C16 Ru1 71.52(18)
C18 C17 C16 115.2(3)
C18 C17 C20 120.7(4)
C16 C17 C20 124.0(4)
C18 C17 Ru1 70.19(17)
C16 C17 Ru1 69.02(19)
C20 C17 Ru1 126.9(3)
C19 C18 C17 119.0(3)
C19 C18 Ru1 70.79(17)
C17 C18 Ru1 71.54(18)
C14 C19 C18 125.0(3)
C14 C19 Ru1 74.1(2)
C18 C19 Ru1 71.62(18)
C23 C21 C14 116.2(4)
C23 C21 C22 114.7(4)
C14 C21 C22 106.2(3)
C30 B1 C36 109.5(3)
C30 B1 C42 109.4(2)
C36 B1 C42 107.4(2)
C30 B1 C24 110.6(2)
C36 B1 C24 109.8(2)
C42 B1 C24 110.1(3)
C25 C24 C29 114.5(3)
C25 C24 B1 124.5(3)
C29 C24 B1 121.0(3)
C26 C25 C24 122.9(3)
C27 C26 C25 120.3(3)
C28 C27 C26 119.1(3)
C27 C28 C29 120.3(3)
C28 C29 C24 122.8(3)
C31 C30 C35 114.6(3)
C31 C30 B1 124.7(3)
C35 C30 B1 120.7(3)
C32 C31 C30 122.5(3)
C33 C32 C31 120.8(4)
C34 C33 C32 118.7(3)
C33 C34 C35 120.5(3)
C34 C35 C30 122.9(3)
C37 C36 C41 114.5(3)
C37 C36 B1 122.7(3)
C41 C36 B1 122.7(3)
C38 C37 C36 123.3(3)
C39 C38 C37 120.3(3)
C38 C39 C40 119.0(3)
C39 C40 C41 120.0(3)
C40 C41 C36 122.8(3)
C47 C42 C43 114.3(3)
C47 C42 B1 124.4(3)
C43 C42 B1 121.0(3)
C44 C43 C42 123.3(3)
C45 C44 C43 120.5(4)
C44 C45 C46 118.7(4)
C45 C46 C47 120.4(4)
C46 C47 C42 122.7(3)
C52 C51 Cl2 112.2(6)
C51 C52 Cl1 110.5(5)

loop_
_geom_bond_atom_site_label_1
_geom_bond_atom_site_label_2
_geom_bond_distance
Ru1 O1 2.053(2)
Ru1 N4 2.093(3)
Ru1 N1 2.107(2)
Ru1 C16 2.164(3)
Ru1 C19 2.169(3)
Ru1 C15 2.172(4)
Ru1 C18 2.180(3)
Ru1 C17 2.198(3)
Ru1 C14 2.230(4)
O1 C9 1.320(4)
N1 C3 1.331(4)
N1 N2 1.362(3)
N2 C1 1.347(4)
N2 C7 1.463(4)
N3 C6 1.349(4)
N3 N4 1.356(3)
N3 C7 1.452(4)
N4 C4 1.332(4)
C1 C2 1.349(5)
C2 C3 1.383(4)
C4 C5 1.367(4)
C5 C6 1.353(4)
C7 C8 1.498(4)
C8 C13 1.402(4)
C8 C9 1.412(4)
C9 C10 1.399(4)
C10 C11 1.376(5)
C11 C12 1.388(5)
C12 C13 1.365(5)
C14 C15 1.346(5)
C14 C19 1.386(5)
C14 C21 1.542(5)
C15 C16 1.393(6)
C16 C17 1.473(6)
C17 C18 1.435(5)
C17 C20 1.477(5)
C18 C19 1.401(4)
C21 C23 1.426(5)
C21 C22 1.546(5)
B1 C30 1.630(5)
B1 C36 1.648(4)
B1 C42 1.648(5)
B1 C24 1.658(5)
C24 C25 1.405(4)
C24 C29 1.407(4)
C25 C26 1.385(4)
C26 C27 1.375(5)
C27 C28 1.374(5)
C28 C29 1.385(5)
C30 C31 1.403(5)
C30 C35 1.405(4)
C31 C32 1.388(5)
C32 C33 1.376(5)
C33 C34 1.367(5)
C34 C35 1.389(4)
C36 C37 1.402(4)
C36 C41 1.406(4)
C37 C38 1.387(4)
C38 C39 1.375(5)
C39 C40 1.385(5)
C40 C41 1.396(4)
C42 C47 1.397(4)
C42 C43 1.404(4)
C43 C44 1.380(4)
C44 C45 1.366(5)
C45 C46 1.379(5)
C46 C47 1.392(5)
C51 C52 1.408(8)
C51 Cl2 1.768(8)
C52 Cl1 1.806(8)
